data_7043577
loop_
_publ_author_name
'Lee, Kyounghoon'
'Donahue, Courtney M.'
'Daly, Scott R.'

_publ_section_title
;
 Triaminoborane-bridged diphosphine complexes with Ni and Pd: coordination
 chemistry, structures, and ligand-centered reactivity
;
_journal_name_full 'Dalton Trans.'
_journal_paper_doi 10.1039/C7DT02144E
_journal_year 2017
_chemical_formula_moiety 'C30 H35 B N3 Ni O2 P2, Cl'
_chemical_formula_sum 'C30 H35 B Cl N3 Ni O2 P2'
_chemical_formula_weight 636.52
_chemical_name_systematic
;
 ? 
;
_space_group_crystal_system monoclinic
_space_group_IT_number 14
_space_group_name_Hall '-P 2yn'
_space_group_name_H-M_alt 'P 1 21/n 1'
_symmetry_space_group_name_Hall '-P 2yn'
_symmetry_space_group_name_H-M 'P 1 21/n 1'
_atom_sites_solution_hydrogens mixed
_audit_creation_date 2016-10-04
_audit_creation_method
;
Olex2 1.2
(compiled 2016.09.09 svn.r3337 for OlexSys, GUI svn.r5227)
;
_audit_update_record
;
2017-06-30 deposited with the CCDC.
2017-07-03 downloaded from the CCDC.
;
_cell_angle_alpha 90
_cell_angle_beta 106.374(5)
_cell_angle_gamma 90
_cell_formula_units_Z 4
_cell_length_a 13.8071(14)
_cell_length_b 11.3545(11)
_cell_length_c 20.486(2)
_cell_measurement_reflns_used 10298
_cell_measurement_temperature 190(2)
_cell_measurement_theta_max 25.35
_cell_measurement_theta_min 1.00
_cell_volume 3081.4(5)
_computing_cell_refinement 'APEX II (Bruker-AXS, 2015)'
_computing_data_collection 'APEX II (Bruker-AXS, 2015)'
_computing_data_reduction 'APEX II (Bruker-AXS, 2015)'
_computing_molecular_graphics 'Olex2 (Dolomanov et al., 2009)'
_computing_publication_material 'Olex2 (Dolomanov et al., 2009)'
_computing_structure_refinement 'ShelXL (Sheldrick, 2015)'
_computing_structure_solution 'XS (Sheldrick, 2008)'
_diffrn_ambient_temperature 190.15
_diffrn_measured_fraction_theta_full 0.996
_diffrn_measured_fraction_theta_max 0.996
_diffrn_measurement_device_type 'Bruker Nonius Kappa Apex II'
_diffrn_radiation_type MoK\a
_diffrn_radiation_wavelength 0.71073
_diffrn_reflns_av_R_equivalents 0.0616
_diffrn_reflns_av_unetI/netI 0.0541
_diffrn_reflns_Laue_measured_fraction_full 0.996
_diffrn_reflns_Laue_measured_fraction_max 0.996
_diffrn_reflns_limit_h_max 16
_diffrn_reflns_limit_h_min -16
_diffrn_reflns_limit_k_max 13
_diffrn_reflns_limit_k_min -13
_diffrn_reflns_limit_l_max 23
_diffrn_reflns_limit_l_min -24
_diffrn_reflns_number 20425
_diffrn_reflns_point_group_measured_fraction_full 0.996
_diffrn_reflns_point_group_measured_fraction_max 0.996
_diffrn_reflns_theta_full 25.378
_diffrn_reflns_theta_max 25.378
_diffrn_reflns_theta_min 2.741
_exptl_absorpt_coefficient_mu 0.852
_exptl_absorpt_correction_T_max 0.9749
_exptl_absorpt_correction_T_min 0.8281
_exptl_crystal_colour yellow-orange
_exptl_crystal_density_diffrn 1.372
_exptl_crystal_density_method 'not measured'
_exptl_crystal_description block
_exptl_crystal_F_000 1328
_exptl_crystal_size_max 0.23
_exptl_crystal_size_mid 0.16
_exptl_crystal_size_min 0.03
_refine_diff_density_max 0.290
_refine_diff_density_min -0.340
_refine_diff_density_rms 0.066
_refine_ls_extinction_method none
_refine_ls_goodness_of_fit_ref 0.881
_refine_ls_hydrogen_treatment mixed
_refine_ls_matrix_type full
_refine_ls_number_parameters 373
_refine_ls_number_reflns 5637
_refine_ls_number_restraints 3
_refine_ls_restrained_S_all 0.881
_refine_ls_R_factor_all 0.0718
_refine_ls_R_factor_gt 0.0391
_refine_ls_shift/su_max 0.001
_refine_ls_shift/su_mean 0.000
_refine_ls_structure_factor_coef Fsqd
_refine_ls_weighting_details 'w=1/[\s^2^(Fo^2^)+(0.1000P)^2^] where P=(Fo^2^+2Fc^2^)/3'
_refine_ls_weighting_scheme calc
_refine_ls_wR_factor_gt 0.1073
_refine_ls_wR_factor_ref 0.1320
_reflns_Friedel_coverage 0.000
_reflns_number_gt 4011
_reflns_number_total 5637
_reflns_threshold_expression 'I > 2\s(I)'
_cod_data_source_file c7dt02144e2.cif
_cod_data_source_block dal1630
_cod_database_code 7043577
_shelx_space_group_comment
;
The symmetry employed for this shelxl refinement is uniquely defined
by the following loop, which should always be used as a source of
symmetry information in preference to the above space-group names.
They are only intended as comments.
;
_shelx_estimated_absorpt_t_max 0.975
_shelx_estimated_absorpt_t_min 0.828
_olex2_refinement_description
;
1. Fixed Uiso
 At 1.2 times of:
  All C(H) groups, All C(H,H) groups
2. Restrained distances
 O1-H1 = O2-H2
 0.85 with sigma of 0.01
 N3-H3
 0.93 with sigma of 0.01
3.a Secondary CH2 refined with riding coordinates:
 C1(H1A,H1B), C2(H2A,H2B), C3(H3A,H3B), C4(H4A,H4B), C5(H5A,H5B), C6(H6A,H6B)
3.b Aromatic/amide H refined with riding coordinates:
 C12(H12), C13(H13), C14(H14), C15(H15), C16(H16), C22(H22), C23(H23),
 C24(H24), C25(H25), C26(H26), C32(H32), C33(H33), C34(H34), C35(H35), C36(H36),
  C42(H42), C43(H43), C44(H44), C45(H45), C46(H46)
;
_shelx_shelxl_version_number 2014/7
_olex2_submission_special_instructions 'No special instructions were received'

loop_
_space_group_symop_operation_xyz
'x, y, z'
'-x+1/2, y+1/2, -z+1/2'
'-x, -y, -z'
'x-1/2, -y-1/2, z-1/2'

loop_
_atom_site_label
_atom_site_type_symbol
_atom_site_fract_x
_atom_site_fract_y
_atom_site_fract_z
_atom_site_U_iso_or_equiv
_atom_site_adp_type
_atom_site_occupancy
_atom_site_site_symmetry_order
_atom_site_calc_flag
_atom_site_refinement_flags_posn
Ni1 Ni 0.94093(3) 0.95755(3) 0.54457(2) 0.02380(15) Uani 1 1 d .
Cl1 Cl 0.89376(8) 1.23756(8) 0.72152(5) 0.0475(3) Uani 1 1 d .
P1 P 0.78507(6) 0.94907(7) 0.53561(4) 0.0224(2) Uani 1 1 d .
P2 P 0.97979(6) 0.86597(7) 0.63816(4) 0.0225(2) Uani 1 1 d .
O1 O 1.07512(18) 0.9600(2) 0.53751(12) 0.0405(6) Uani 1 1 d D
H1 H 1.1297(17) 0.952(4) 0.5684(15) 0.064(14) Uiso 1 1 d D
O2 O 0.74965(18) 0.78100(19) 0.68578(11) 0.0335(6) Uani 1 1 d D
H2 H 0.705(2) 0.791(4) 0.7067(19) 0.067(14) Uiso 1 1 d D
N1 N 0.74320(19) 0.9409(2) 0.60277(12) 0.0265(6) Uani 1 1 d .
N2 N 0.90897(19) 0.8765(2) 0.69038(12) 0.0253(6) Uani 1 1 d .
N3 N 0.7783(2) 0.9917(2) 0.72608(13) 0.0297(6) Uani 1 1 d D
H3 H 0.815(2) 1.0564(18) 0.7187(15) 0.025(8) Uiso 1 1 d D
C1 C 0.6341(2) 0.9637(3) 0.59338(17) 0.0328(8) Uani 1 1 d .
H1A H 0.6007 0.8909 0.6025 0.039 Uiso 1 1 calc R
H1B H 0.6016 0.9882 0.5459 0.039 Uiso 1 1 calc R
C2 C 0.6227(3) 1.0601(3) 0.64191(18) 0.0386(9) Uani 1 1 d .
H2A H 0.6539 1.1335 0.6312 0.046 Uiso 1 1 calc R
H2B H 0.5500 1.0756 0.6355 0.046 Uiso 1 1 calc R
C3 C 0.6717(3) 1.0265(3) 0.71508(17) 0.0353(8) Uani 1 1 d .
H3A H 0.6684 1.0941 0.7449 0.042 Uiso 1 1 calc R
H3B H 0.6341 0.9602 0.7277 0.042 Uiso 1 1 calc R
C4 C 0.8253(3) 0.9608(3) 0.79869(16) 0.0368(8) Uani 1 1 d .
H4A H 0.7909 0.8911 0.8109 0.044 Uiso 1 1 calc R
H4B H 0.8174 1.0272 0.8281 0.044 Uiso 1 1 calc R
C5 C 0.9366(3) 0.9341(3) 0.81042(16) 0.0389(9) Uani 1 1 d .
H5A H 0.9721 1.0070 0.8039 0.047 Uiso 1 1 calc R
H5B H 0.9657 0.9076 0.8580 0.047 Uiso 1 1 calc R
C6 C 0.9540(3) 0.8400(3) 0.76252(15) 0.0335(8) Uani 1 1 d .
H6A H 1.0274 0.8267 0.7710 0.040 Uiso 1 1 calc R
H6B H 0.9230 0.7651 0.7711 0.040 Uiso 1 1 calc R
C11 C 0.7239(2) 1.0789(3) 0.49006(15) 0.0280(7) Uani 1 1 d .
C12 C 0.7523(3) 1.1867(3) 0.52204(19) 0.0414(9) Uani 1 1 d .
H12 H 0.8026 1.1894 0.5646 0.050 Uiso 1 1 calc R
C13 C 0.7077(3) 1.2902(3) 0.4922(2) 0.0569(11) Uani 1 1 d .
H13 H 0.7269 1.3635 0.5144 0.068 Uiso 1 1 calc R
C14 C 0.6350(3) 1.2864(4) 0.4297(2) 0.0608(12) Uani 1 1 d .
H14 H 0.6046 1.3572 0.4090 0.073 Uiso 1 1 calc R
C15 C 0.6068(3) 1.1807(4) 0.3977(2) 0.0491(10) Uani 1 1 d .
H15 H 0.5563 1.1786 0.3552 0.059 Uiso 1 1 calc R
C16 C 0.6514(3) 1.0769(3) 0.42693(16) 0.0372(8) Uani 1 1 d .
H16 H 0.6327 1.0041 0.4039 0.045 Uiso 1 1 calc R
C21 C 0.7392(2) 0.8221(3) 0.48167(15) 0.0283(7) Uani 1 1 d .
C22 C 0.7590(3) 0.8091(3) 0.41852(16) 0.0398(9) Uani 1 1 d .
H22 H 0.7904 0.8714 0.4011 0.048 Uiso 1 1 calc R
C23 C 0.7333(3) 0.7070(3) 0.38168(18) 0.0468(10) Uani 1 1 d .
H23 H 0.7468 0.6990 0.3389 0.056 Uiso 1 1 calc R
C24 C 0.6882(3) 0.6167(3) 0.40656(19) 0.0474(10) Uani 1 1 d .
H24 H 0.6702 0.5465 0.3808 0.057 Uiso 1 1 calc R
C25 C 0.6689(3) 0.6270(3) 0.46859(19) 0.0494(10) Uani 1 1 d .
H25 H 0.6378 0.5638 0.4854 0.059 Uiso 1 1 calc R
C26 C 0.6946(3) 0.7291(3) 0.50669(17) 0.0376(8) Uani 1 1 d .
H26 H 0.6817 0.7355 0.5497 0.045 Uiso 1 1 calc R
C31 C 1.1005(2) 0.9301(3) 0.68508(14) 0.0251(7) Uani 1 1 d .
C32 C 1.1942(2) 0.8790(3) 0.69410(14) 0.0279(7) Uani 1 1 d .
H32 H 1.1991 0.8019 0.6772 0.033 Uiso 1 1 calc R
C33 C 1.2816(3) 0.9399(3) 0.72793(16) 0.0354(8) Uani 1 1 d .
H33 H 1.3459 0.9048 0.7336 0.042 Uiso 1 1 calc R
C34 C 1.2744(3) 1.0508(3) 0.75298(16) 0.0363(9) Uani 1 1 d .
H34 H 1.3339 1.0920 0.7765 0.044 Uiso 1 1 calc R
C35 C 1.1811(3) 1.1024(3) 0.74414(17) 0.0377(8) Uani 1 1 d .
H35 H 1.1767 1.1790 0.7618 0.045 Uiso 1 1 calc R
C36 C 1.0945(3) 1.0438(3) 0.70997(16) 0.0308(8) Uani 1 1 d .
H36 H 1.0306 1.0804 0.7033 0.037 Uiso 1 1 calc R
B1 B 0.7946(3) 0.8889(3) 0.67362(17) 0.0270(8) Uani 1 1 d .
C41 C 1.0011(2) 0.7114(3) 0.62266(14) 0.0248(7) Uani 1 1 d .
C42 C 1.0639(3) 0.6744(3) 0.58429(15) 0.0331(8) Uani 1 1 d .
H42 H 1.0985 0.7312 0.5651 0.040 Uiso 1 1 calc R
C43 C 1.0767(3) 0.5562(3) 0.57377(17) 0.0377(9) Uani 1 1 d .
H43 H 1.1213 0.5322 0.5485 0.045 Uiso 1 1 calc R
C44 C 1.0253(3) 0.4723(3) 0.59955(18) 0.0425(9) Uani 1 1 d .
H44 H 1.0350 0.3910 0.5924 0.051 Uiso 1 1 calc R
C45 C 0.9594(3) 0.5070(3) 0.63597(17) 0.0416(9) Uani 1 1 d .
H45 H 0.9229 0.4498 0.6533 0.050 Uiso 1 1 calc R
C46 C 0.9473(3) 0.6258(3) 0.64690(15) 0.0319(8) Uani 1 1 d .
H46 H 0.9015 0.6495 0.6714 0.038 Uiso 1 1 calc R

loop_
_atom_site_aniso_label
_atom_site_aniso_U_11
_atom_site_aniso_U_22
_atom_site_aniso_U_33
_atom_site_aniso_U_23
_atom_site_aniso_U_13
_atom_site_aniso_U_12
Ni1 0.0222(2) 0.0286(3) 0.0223(2) 0.00635(16) 0.00901(17) -0.00004(17)
Cl1 0.0600(7) 0.0251(5) 0.0737(7) -0.0045(4) 0.0455(5) -0.0009(4)
P1 0.0232(4) 0.0222(4) 0.0233(4) 0.0006(3) 0.0088(3) -0.0018(3)
P2 0.0258(4) 0.0222(4) 0.0205(4) 0.0025(3) 0.0082(3) -0.0017(3)
O1 0.0223(13) 0.0660(18) 0.0354(14) 0.0253(12) 0.0115(11) 0.0043(12)
O2 0.0436(15) 0.0253(13) 0.0407(13) -0.0051(10) 0.0268(12) -0.0078(11)
N1 0.0250(14) 0.0281(15) 0.0299(14) -0.0020(11) 0.0136(11) -0.0022(12)
N2 0.0288(15) 0.0255(15) 0.0228(13) 0.0013(10) 0.0094(11) -0.0021(12)
N3 0.0403(17) 0.0246(15) 0.0301(15) -0.0023(12) 0.0195(13) -0.0065(13)
C1 0.0265(18) 0.039(2) 0.0370(18) 0.0007(15) 0.0151(14) -0.0023(15)
C2 0.038(2) 0.035(2) 0.050(2) 0.0011(16) 0.0244(17) 0.0026(16)
C3 0.044(2) 0.0270(19) 0.046(2) -0.0039(15) 0.0311(17) 0.0008(16)
C4 0.048(2) 0.036(2) 0.0306(18) -0.0024(14) 0.0192(16) -0.0041(17)
C5 0.050(2) 0.045(2) 0.0230(17) -0.0048(15) 0.0122(15) -0.0099(18)
C6 0.037(2) 0.041(2) 0.0240(17) 0.0077(14) 0.0117(14) -0.0026(16)
C11 0.0257(18) 0.0277(18) 0.0346(17) 0.0040(14) 0.0149(14) 0.0018(14)
C12 0.043(2) 0.030(2) 0.052(2) 0.0057(17) 0.0157(18) 0.0009(17)
C13 0.058(3) 0.030(2) 0.085(3) 0.010(2) 0.024(2) 0.006(2)
C14 0.060(3) 0.042(3) 0.087(3) 0.031(2) 0.031(3) 0.019(2)
C15 0.034(2) 0.065(3) 0.049(2) 0.022(2) 0.0137(18) 0.014(2)
C16 0.030(2) 0.047(2) 0.0349(19) 0.0098(16) 0.0109(15) 0.0048(17)
C21 0.0258(18) 0.0298(19) 0.0290(17) -0.0036(14) 0.0074(14) -0.0028(14)
C22 0.043(2) 0.044(2) 0.0345(19) -0.0042(16) 0.0133(16) -0.0045(18)
C23 0.052(2) 0.051(3) 0.039(2) -0.0177(18) 0.0140(18) -0.004(2)
C24 0.055(3) 0.037(2) 0.046(2) -0.0186(17) 0.0074(19) -0.0027(19)
C25 0.061(3) 0.033(2) 0.054(2) -0.0030(17) 0.0163(19) -0.0134(19)
C26 0.049(2) 0.031(2) 0.0356(19) -0.0040(15) 0.0170(16) -0.0067(17)
C31 0.0308(18) 0.0267(18) 0.0181(14) 0.0046(12) 0.0076(13) -0.0022(14)
C32 0.0315(19) 0.0265(18) 0.0242(16) 0.0041(13) 0.0055(13) -0.0009(15)
C33 0.032(2) 0.040(2) 0.0314(18) 0.0048(15) 0.0037(14) -0.0029(16)
C34 0.038(2) 0.043(2) 0.0254(17) -0.0029(15) 0.0040(15) -0.0111(17)
C35 0.043(2) 0.031(2) 0.0393(19) -0.0089(15) 0.0114(16) -0.0085(17)
C36 0.0322(19) 0.0252(18) 0.0359(18) 0.0003(14) 0.0112(15) -0.0020(15)
B1 0.033(2) 0.026(2) 0.0252(18) -0.0005(15) 0.0139(15) -0.0026(16)
C41 0.0269(17) 0.0263(17) 0.0191(15) 0.0015(12) 0.0029(12) 0.0006(14)
C42 0.038(2) 0.035(2) 0.0268(17) 0.0002(14) 0.0103(14) -0.0045(16)
C43 0.043(2) 0.036(2) 0.0350(18) -0.0099(15) 0.0118(16) 0.0064(17)
C44 0.058(3) 0.026(2) 0.040(2) -0.0012(15) 0.0067(18) 0.0027(18)
C45 0.054(2) 0.030(2) 0.042(2) -0.0012(16) 0.0150(18) -0.0106(18)
C46 0.041(2) 0.0277(19) 0.0296(17) -0.0007(14) 0.0138(15) -0.0028(16)

loop_
_atom_type_symbol
_atom_type_description
_atom_type_scat_dispersion_real
_atom_type_scat_dispersion_imag
_atom_type_scat_source
C C 0.0033 0.0016 'International Tables Vol C Tables 4.2.6.8 and 6.1.1.4'
H H 0.0000 0.0000 'International Tables Vol C Tables 4.2.6.8 and 6.1.1.4'
B B 0.0013 0.0007 'International Tables Vol C Tables 4.2.6.8 and 6.1.1.4'
N N 0.0061 0.0033 'International Tables Vol C Tables 4.2.6.8 and 6.1.1.4'
O O 0.0106 0.0060 'International Tables Vol C Tables 4.2.6.8 and 6.1.1.4'
P P 0.1023 0.0942 'International Tables Vol C Tables 4.2.6.8 and 6.1.1.4'
Cl Cl 0.1484 0.1585 'International Tables Vol C Tables 4.2.6.8 and 6.1.1.4'
Ni Ni 0.3393 1.1124 'International Tables Vol C Tables 4.2.6.8 and 6.1.1.4'

loop_
_geom_angle_atom_site_label_1
_geom_angle_atom_site_label_2
_geom_angle_atom_site_label_3
_geom_angle
_geom_angle_site_symmetry_1
_geom_angle_site_symmetry_3
P1 Ni1 Ni1 133.90(3) . 3_776
P1 Ni1 P2 92.77(3) . .
P2 Ni1 Ni1 133.09(3) . 3_776
O1 Ni1 Ni1 39.33(7) 3_776 3_776
O1 Ni1 Ni1 38.92(7) . 3_776
O1 Ni1 P1 170.84(8) . .
O1 Ni1 P1 94.85(8) 3_776 .
O1 Ni1 P2 172.37(8) 3_776 .
O1 Ni1 P2 94.17(7) . .
O1 Ni1 O1 78.25(11) 3_776 .
N1 P1 Ni1 121.48(10) . .
N1 P1 C11 104.70(14) . .
N1 P1 C21 108.67(14) . .
C11 P1 Ni1 108.80(10) . .
C21 P1 Ni1 105.15(11) . .
C21 P1 C11 107.39(15) . .
N2 P2 Ni1 120.61(10) . .
N2 P2 C31 104.53(13) . .
N2 P2 C41 109.73(13) . .
C31 P2 Ni1 104.01(9) . .
C41 P2 Ni1 109.15(9) . .
C41 P2 C31 107.95(14) . .
Ni1 O1 Ni1 101.75(11) 3_776 .
Ni1 O1 H1 125(3) 3_776 .
Ni1 O1 H1 129(3) . .
B1 O2 H2 113(3) . .
C1 N1 P1 117.8(2) . .
C1 N1 B1 111.7(2) . .
B1 N1 P1 129.4(2) . .
C6 N2 P2 117.8(2) . .
C6 N2 B1 111.4(2) . .
B1 N2 P2 128.9(2) . .
C3 N3 H3 109(2) . .
C3 N3 C4 110.5(2) . .
C3 N3 B1 113.8(3) . .
C4 N3 H3 104.3(19) . .
C4 N3 B1 112.6(3) . .
B1 N3 H3 106.0(19) . .
N1 C1 H1A 109.8 . .
N1 C1 H1B 109.8 . .
N1 C1 C2 109.3(3) . .
H1A C1 H1B 108.3 . .
C2 C1 H1A 109.8 . .
C2 C1 H1B 109.8 . .
C1 C2 H2A 109.3 . .
C1 C2 H2B 109.3 . .
H2A C2 H2B 108.0 . .
C3 C2 C1 111.6(3) . .
C3 C2 H2A 109.3 . .
C3 C2 H2B 109.3 . .
N3 C3 C2 111.6(3) . .
N3 C3 H3A 109.3 . .
N3 C3 H3B 109.3 . .
C2 C3 H3A 109.3 . .
C2 C3 H3B 109.3 . .
H3A C3 H3B 108.0 . .
N3 C4 H4A 109.7 . .
N3 C4 H4B 109.7 . .
N3 C4 C5 110.0(3) . .
H4A C4 H4B 108.2 . .
C5 C4 H4A 109.7 . .
C5 C4 H4B 109.7 . .
C4 C5 H5A 109.2 . .
C4 C5 H5B 109.2 . .
H5A C5 H5B 107.9 . .
C6 C5 C4 112.1(3) . .
C6 C5 H5A 109.2 . .
C6 C5 H5B 109.2 . .
N2 C6 C5 110.4(3) . .
N2 C6 H6A 109.6 . .
N2 C6 H6B 109.6 . .
C5 C6 H6A 109.6 . .
C5 C6 H6B 109.6 . .
H6A C6 H6B 108.1 . .
C12 C11 P1 116.3(2) . .
C12 C11 C16 119.0(3) . .
C16 C11 P1 124.7(3) . .
C11 C12 H12 119.8 . .
C13 C12 C11 120.4(4) . .
C13 C12 H12 119.8 . .
C12 C13 H13 120.1 . .
C12 C13 C14 119.7(4) . .
C14 C13 H13 120.1 . .
C13 C14 H14 119.9 . .
C15 C14 C13 120.2(4) . .
C15 C14 H14 119.9 . .
C14 C15 H15 119.8 . .
C14 C15 C16 120.4(4) . .
C16 C15 H15 119.8 . .
C11 C16 H16 119.9 . .
C15 C16 C11 120.1(4) . .
C15 C16 H16 119.9 . .
C22 C21 P1 121.2(3) . .
C26 C21 P1 119.5(2) . .
C26 C21 C22 118.8(3) . .
C21 C22 H22 119.8 . .
C23 C22 C21 120.5(3) . .
C23 C22 H22 119.8 . .
C22 C23 H23 120.0 . .
C24 C23 C22 120.1(3) . .
C24 C23 H23 120.0 . .
C23 C24 H24 119.8 . .
C23 C24 C25 120.5(3) . .
C25 C24 H24 119.8 . .
C24 C25 H25 119.8 . .
C24 C25 C26 120.4(4) . .
C26 C25 H25 119.8 . .
C21 C26 H26 120.1 . .
C25 C26 C21 119.8(3) . .
C25 C26 H26 120.1 . .
C32 C31 P2 125.7(2) . .
C32 C31 C36 119.3(3) . .
C36 C31 P2 114.9(2) . .
C31 C32 H32 119.9 . .
C31 C32 C33 120.3(3) . .
C33 C32 H32 119.9 . .
C32 C33 H33 120.1 . .
C34 C33 C32 119.8(3) . .
C34 C33 H33 120.1 . .
C33 C34 H34 119.9 . .
C33 C34 C35 120.2(3) . .
C35 C34 H34 119.9 . .
C34 C35 H35 119.8 . .
C36 C35 C34 120.4(3) . .
C36 C35 H35 119.8 . .
C31 C36 H36 120.0 . .
C35 C36 C31 120.0(3) . .
C35 C36 H36 120.0 . .
O2 B1 N1 112.7(3) . .
O2 B1 N2 110.8(3) . .
O2 B1 N3 110.5(2) . .
N1 B1 N3 103.4(2) . .
N2 B1 N1 114.8(3) . .
N2 B1 N3 104.0(2) . .
C42 C41 P2 123.1(2) . .
C42 C41 C46 118.1(3) . .
C46 C41 P2 118.7(2) . .
C41 C42 H42 119.7 . .
C43 C42 C41 120.6(3) . .
C43 C42 H42 119.7 . .
C42 C43 H43 119.6 . .
C44 C43 C42 120.7(3) . .
C44 C43 H43 119.6 . .
C43 C44 H44 120.1 . .
C43 C44 C45 119.7(3) . .
C45 C44 H44 120.1 . .
C44 C45 H45 120.3 . .
C46 C45 C44 119.4(3) . .
C46 C45 H45 120.3 . .
C41 C46 H46 119.3 . .
C45 C46 C41 121.3(3) . .
C45 C46 H46 119.3 . .

loop_
_geom_bond_atom_site_label_1
_geom_bond_atom_site_label_2
_geom_bond_distance
_geom_bond_site_symmetry_2
Ni1 Ni1 2.9333(7) 3_776
Ni1 P1 2.1099(9) .
Ni1 P2 2.1131(8) .
Ni1 O1 1.882(2) 3_776
Ni1 O1 1.899(2) .
P1 N1 1.638(2) .
P1 C11 1.821(3) .
P1 C21 1.819(3) .
P2 N2 1.645(2) .
P2 C31 1.825(3) .
P2 C41 1.822(3) .
O1 Ni1 1.882(2) 3_776
O1 H1 0.841(10) .
O2 H2 0.846(10) .
O2 B1 1.427(4) .
N1 C1 1.486(4) .
N1 B1 1.542(4) .
N2 C6 1.491(4) .
N2 B1 1.525(4) .
N3 H3 0.926(10) .
N3 C3 1.479(4) .
N3 C4 1.488(4) .
N3 B1 1.644(4) .
C1 H1A 0.9900 .
C1 H1B 0.9900 .
C1 C2 1.517(4) .
C2 H2A 0.9900 .
C2 H2B 0.9900 .
C2 C3 1.510(5) .
C3 H3A 0.9900 .
C3 H3B 0.9900 .
C4 H4A 0.9900 .
C4 H4B 0.9900 .
C4 C5 1.518(5) .
C5 H5A 0.9900 .
C5 H5B 0.9900 .
C5 C6 1.515(5) .
C6 H6A 0.9900 .
C6 H6B 0.9900 .
C11 C12 1.391(5) .
C11 C16 1.394(5) .
C12 H12 0.9500 .
C12 C13 1.386(5) .
C13 H13 0.9500 .
C13 C14 1.388(6) .
C14 H14 0.9500 .
C14 C15 1.370(6) .
C15 H15 0.9500 .
C15 C16 1.386(5) .
C16 H16 0.9500 .
C21 C22 1.403(4) .
C21 C26 1.391(5) .
C22 H22 0.9500 .
C22 C23 1.375(5) .
C23 H23 0.9500 .
C23 C24 1.370(5) .
C24 H24 0.9500 .
C24 C25 1.375(5) .
C25 H25 0.9500 .
C25 C26 1.387(5) .
C26 H26 0.9500 .
C31 C32 1.382(4) .
C31 C36 1.399(4) .
C32 H32 0.9500 .
C32 C33 1.394(5) .
C33 H33 0.9500 .
C33 C34 1.374(5) .
C34 H34 0.9500 .
C34 C35 1.381(5) .
C35 H35 0.9500 .
C35 C36 1.375(5) .
C36 H36 0.9500 .
C41 C42 1.390(4) .
C41 C46 1.396(4) .
C42 H42 0.9500 .
C42 C43 1.379(5) .
C43 H43 0.9500 .
C43 C44 1.379(5) .
C44 H44 0.9500 .
C44 C45 1.386(5) .
C45 H45 0.9500 .
C45 C46 1.385(5) .
C46 H46 0.9500 .

loop_
_geom_torsion_atom_site_label_1
_geom_torsion_atom_site_label_2
_geom_torsion_atom_site_label_3
_geom_torsion_atom_site_label_4
_geom_torsion
_geom_torsion_site_symmetry_1
_geom_torsion_site_symmetry_4
Ni1 P1 N1 C1 165.78(18) . .
Ni1 P1 N1 B1 -27.7(3) . .
Ni1 P1 C11 C12 -64.2(3) . .
Ni1 P1 C11 C16 116.3(3) . .
Ni1 P1 C21 C22 -51.9(3) . .
Ni1 P1 C21 C26 120.1(3) . .
Ni1 P2 N2 C6 -162.64(19) . .
Ni1 P2 N2 B1 34.5(3) . .
Ni1 P2 C31 C32 -102.9(2) . .
Ni1 P2 C31 C36 73.4(2) . .
Ni1 P2 C41 C42 50.4(3) . .
Ni1 P2 C41 C46 -125.7(2) . .
P1 N1 C1 C2 -125.3(2) . .
P1 N1 B1 O2 -108.3(3) . .
P1 N1 B1 N2 19.7(4) . .
P1 N1 B1 N3 132.4(2) . .
P1 C11 C12 C13 -178.2(3) . .
P1 C11 C16 C15 177.7(3) . .
P1 C21 C22 C23 173.0(3) . .
P1 C21 C26 C25 -173.3(3) . .
P2 Ni1 O1 Ni1 -179.16(10) . 3_776
P2 N2 C6 C5 130.8(3) . .
P2 N2 B1 O2 105.6(3) . .
P2 N2 B1 N1 -23.4(4) . .
P2 N2 B1 N3 -135.7(2) . .
P2 C31 C32 C33 176.5(2) . .
P2 C31 C36 C35 -177.8(2) . .
P2 C41 C42 C43 -179.5(2) . .
P2 C41 C46 C45 179.2(3) . .
O1 Ni1 O1 Ni1 -0.003(1) 3_776 3_776
N1 P1 C11 C12 67.1(3) . .
N1 P1 C11 C16 -112.4(3) . .
N1 P1 C21 C22 176.6(3) . .
N1 P1 C21 C26 -11.4(3) . .
N1 C1 C2 C3 -59.3(4) . .
N2 P2 C31 C32 129.8(3) . .
N2 P2 C31 C36 -53.9(2) . .
N2 P2 C41 C42 -175.4(2) . .
N2 P2 C41 C46 8.5(3) . .
N3 C4 C5 C6 -54.5(4) . .
C1 N1 B1 O2 58.8(3) . .
C1 N1 B1 N2 -173.2(3) . .
C1 N1 B1 N3 -60.5(3) . .
C1 C2 C3 N3 53.8(4) . .
C3 N3 C4 C5 -175.8(3) . .
C3 N3 B1 O2 -66.0(3) . .
C3 N3 B1 N1 54.8(3) . .
C3 N3 B1 N2 175.1(2) . .
C4 N3 C3 C2 179.2(3) . .
C4 N3 B1 O2 60.7(4) . .
C4 N3 B1 N1 -178.5(3) . .
C4 N3 B1 N2 -58.2(3) . .
C4 C5 C6 N2 57.7(4) . .
C6 N2 B1 O2 -58.1(3) . .
C6 N2 B1 N1 172.9(3) . .
C6 N2 B1 N3 60.6(3) . .
C11 P1 N1 C1 42.3(3) . .
C11 P1 N1 B1 -151.2(3) . .
C11 P1 C21 C22 63.9(3) . .
C11 P1 C21 C26 -124.2(3) . .
C11 C12 C13 C14 -0.7(6) . .
C12 C11 C16 C15 -1.8(5) . .
C12 C13 C14 C15 0.4(6) . .
C13 C14 C15 C16 -0.8(6) . .
C14 C15 C16 C11 1.5(5) . .
C16 C11 C12 C13 1.3(5) . .
C21 P1 N1 C1 -72.2(2) . .
C21 P1 N1 B1 94.3(3) . .
C21 P1 C11 C12 -177.5(3) . .
C21 P1 C11 C16 3.0(3) . .
C21 C22 C23 C24 -0.2(6) . .
C22 C21 C26 C25 -1.2(5) . .
C22 C23 C24 C25 -0.4(6) . .
C23 C24 C25 C26 0.2(6) . .
C24 C25 C26 C21 0.6(6) . .
C26 C21 C22 C23 1.0(5) . .
C31 P2 N2 C6 -46.3(3) . .
C31 P2 N2 B1 150.9(3) . .
C31 P2 C41 C42 -62.1(3) . .
C31 P2 C41 C46 121.9(2) . .
C31 C32 C33 C34 0.7(5) . .
C32 C31 C36 C35 -1.2(5) . .
C32 C33 C34 C35 -0.7(5) . .
C33 C34 C35 C36 -0.3(5) . .
C34 C35 C36 C31 1.2(5) . .
C36 C31 C32 C33 0.3(4) . .
B1 N1 C1 C2 65.9(3) . .
B1 N2 C6 C5 -63.5(3) . .
B1 N3 C3 C2 -53.0(4) . .
B1 N3 C4 C5 55.7(4) . .
C41 P2 N2 C6 69.2(3) . .
C41 P2 N2 B1 -93.6(3) . .
C41 P2 C31 C32 13.0(3) . .
C41 P2 C31 C36 -170.7(2) . .
C41 C42 C43 C44 1.7(5) . .
C42 C41 C46 C45 3.0(5) . .
C42 C43 C44 C45 0.6(5) . .
C43 C44 C45 C46 -1.0(5) . .
C44 C45 C46 C41 -0.8(5) . .
C46 C41 C42 C43 -3.4(5) . .
